data_1559121
loop_
_publ_author_name
'Mertens, Randall T.'
'Parkin, Sean'
'Awuah, Samuel G.'

_publ_section_title
;
 Cancer cell-selective modulation of mitochondrial respiration and
 metabolism by potent organogold(iii) dithiocarbamates
;
_journal_name_full 'Chemical Science'
_journal_paper_doi 10.1039/D0SC03628E
_journal_year 2020
_chemical_formula_moiety '2(C24 H25 Au N3 O S2), 2(F6 P), C4 H10 O'
_chemical_formula_sum 'C26 H30 Au F6 N3 O1.5 P S2'
_chemical_formula_weight 814.58
_space_group_crystal_system triclinic
_space_group_IT_number 2
_space_group_name_Hall '-P 1'
_space_group_name_H-M_alt 'P -1'
_atom_sites_solution_hydrogens difmap
_atom_sites_solution_primary direct
_atom_sites_solution_secondary difmap
_audit_creation_method SHELXL-2018/3
_audit_update_record
;
2020-02-27 deposited with the CCDC.	2020-09-07 downloaded from the CCDC.
;
_cell_angle_alpha 104.794(1)
_cell_angle_beta 90.616(1)
_cell_angle_gamma 93.105(1)
_cell_formula_units_Z 2
_cell_length_a 9.7833(2)
_cell_length_b 10.9241(2)
_cell_length_c 13.6127(3)
_cell_measurement_reflns_used 9475
_cell_measurement_temperature 90.0(2)
_cell_measurement_theta_max 27.49
_cell_measurement_theta_min 2.57
_cell_volume 1404.09(5)
_computing_cell_refinement '<i>APEX3</i> (Bruker-AXS, 2016)'
_computing_data_collection '<i>APEX3</i> (Bruker-AXS, 2016)'
_computing_data_reduction '<i>APEX3</i> (Bruker-AXS, 2016)'
_computing_molecular_graphics '<i>XP in SHELXTL</i> (Sheldrick, 2008)'
_computing_publication_material '<i>SHELX</i> (Sheldrick, 2008) and <i>CIFFIX</i> (Parkin, 2013)'
_computing_structure_refinement '<i>SHELXL-2018/3</i> (Sheldrick, 2015b)'
_computing_structure_solution '<i>SHELXT</i> (Sheldrick, 2015a)'
_diffrn_ambient_temperature 90.0(2)
_diffrn_detector_area_resol_mean 7.41
_diffrn_measured_fraction_theta_full 0.999
_diffrn_measured_fraction_theta_max 0.999
_diffrn_measurement_device_type 'Bruker D8 Venture dual source'
_diffrn_measurement_method '\f and \w scans'
_diffrn_radiation_type MoK\a
_diffrn_radiation_wavelength 0.71073
_diffrn_reflns_av_R_equivalents 0.0256
_diffrn_reflns_av_unetI/netI 0.0165
_diffrn_reflns_Laue_measured_fraction_full 0.999
_diffrn_reflns_Laue_measured_fraction_max 0.999
_diffrn_reflns_limit_h_max 12
_diffrn_reflns_limit_h_min -12
_diffrn_reflns_limit_k_max 14
_diffrn_reflns_limit_k_min -13
_diffrn_reflns_limit_l_max 17
_diffrn_reflns_limit_l_min -17
_diffrn_reflns_number 43581
_diffrn_reflns_point_group_measured_fraction_full 0.999
_diffrn_reflns_point_group_measured_fraction_max 0.999
_diffrn_reflns_theta_full 25.242
_diffrn_reflns_theta_max 27.493
_diffrn_reflns_theta_min 2.566
_diffrn_source microsource
_exptl_absorpt_coefficient_mu 5.514
_exptl_absorpt_correction_T_max 0.746
_exptl_absorpt_correction_T_min 0.604
_exptl_absorpt_correction_type multi-scan
_exptl_absorpt_process_details '<i>SADABS</i> (Krause et al., 2015)'
_exptl_crystal_colour yellow
_exptl_crystal_density_diffrn 1.927
_exptl_crystal_description 'cut block'
_exptl_crystal_F_000 798
_exptl_crystal_size_max 0.110
_exptl_crystal_size_mid 0.100
_exptl_crystal_size_min 0.060
_refine_diff_density_max 0.738
_refine_diff_density_min -0.634
_refine_diff_density_rms 0.080
_refine_ls_extinction_coef 0.00045(13)
_refine_ls_extinction_expression Fc^*^=kFc[1+0.001xFc^2^\l^3^/sin(2\q)]^-1/4^
_refine_ls_extinction_method 'SHELXL-2018/3 (Sheldrick 2018)'
_refine_ls_goodness_of_fit_ref 1.089
_refine_ls_hydrogen_treatment constr
_refine_ls_matrix_type full
_refine_ls_number_parameters 392
_refine_ls_number_reflns 6459
_refine_ls_number_restraints 27
_refine_ls_restrained_S_all 1.088
_refine_ls_R_factor_all 0.0158
_refine_ls_R_factor_gt 0.0147
_refine_ls_shift/su_max 0.005
_refine_ls_shift/su_mean 0.000
_refine_ls_structure_factor_coef Fsqd
_refine_ls_weighting_details 'w=1/[\s^2^(Fo^2^)+(0.0124P)^2^+1.3202P] where P=(Fo^2^+2Fc^2^)/3'
_refine_ls_weighting_scheme calc
_refine_ls_wR_factor_gt 0.0344
_refine_ls_wR_factor_ref 0.0349
_reflns_Friedel_coverage 0.000
_reflns_number_gt 6249
_reflns_number_total 6459
_reflns_threshold_expression 'I > 2\s(I)'
_cod_data_source_file d0sc03628e2.cif
_cod_data_source_block m19336
_cod_original_formula_sum 'C26 H30 Au F6 N3 O1.50 P S2'
_cod_database_code 1559121
_shelx_shelxl_version_number 2018/3
_shelx_space_group_comment
; 
The symmetry employed for this shelxl refinement is uniquely defined 
by the following loop, which should always be used as a source of 
symmetry information in preference to the above space-group names. 
They are only intended as comments. 
;
_shelx_estimated_absorpt_t_min 0.582
_shelx_estimated_absorpt_t_max 0.733
_exptl_absorpt_special_details
; 
In addition to absorption, multi-scan techniques also correct other slowly 
varying changes in scale factor over reciprocal space, such as those caused 
by X-ray beam inhomogeneity, goniometer imperfection, crystal decomposition, 
crystal longer than the X-ray beam cross section, absorption by the crystal 
mount etc.  These account, by and large, for much of the difference between 
estimated values of Tmin and Tmax and the _exptl_absorpt_correction_ values. 
;

loop_
_space_group_symop_operation_xyz
'x, y, z'
'-x, -y, -z'

loop_
_atom_site_label
_atom_site_type_symbol
_atom_site_fract_x
_atom_site_fract_y
_atom_site_fract_z
_atom_site_U_iso_or_equiv
_atom_site_adp_type
_atom_site_occupancy
_atom_site_site_symmetry_order
_atom_site_calc_flag
_atom_site_refinement_flags_posn
_atom_site_refinement_flags_adp
_atom_site_refinement_flags_occupancy
_atom_site_disorder_assembly
_atom_site_disorder_group
Au1 Au 0.60989(2) 0.33912(2) 0.52833(2) 0.01559(3) Uani 1 1 d . . . . .
S1 S 0.68044(5) 0.53509(5) 0.64507(4) 0.02277(11) Uani 1 1 d . . . . .
S2 S 0.42247(5) 0.39315(5) 0.62711(4) 0.02114(10) Uani 1 1 d . . . . .
O1 O 0.07413(18) 1.24969(15) 1.09006(13) 0.0329(4) Uani 1 1 d . . . . .
N1 N 0.78663(17) 0.30608(16) 0.44584(12) 0.0181(3) Uani 1 1 d . . . . .
N2 N 0.47114(17) 0.61517(17) 0.76651(13) 0.0207(3) Uani 1 1 d . . . . .
N3 N 0.35777(18) 0.82342(17) 0.90344(13) 0.0216(4) Uani 1 1 d . . . . .
C1 C 0.5210(2) 0.17270(18) 0.44061(15) 0.0188(4) Uani 1 1 d . . . . .
C2 C 0.3834(2) 0.1618(2) 0.41247(17) 0.0240(4) Uani 1 1 d . . . . .
H2 H 0.328316 0.232268 0.434058 0.029 Uiso 1 1 calc R U . . .
C3 C 0.3263(2) 0.0476(2) 0.35268(18) 0.0291(5) Uani 1 1 d . . . . .
H3 H 0.232306 0.039974 0.332575 0.035 Uiso 1 1 calc R U . . .
C4 C 0.4065(2) -0.0546(2) 0.32256(19) 0.0316(5) Uani 1 1 d . . . . .
H4 H 0.367495 -0.132879 0.281729 0.038 Uiso 1 1 calc R U . . .
C5 C 0.5441(2) -0.0439(2) 0.35162(18) 0.0276(5) Uani 1 1 d . . . . .
H5 H 0.598576 -0.114946 0.330742 0.033 Uiso 1 1 calc R U . . .
C6 C 0.6026(2) 0.07011(19) 0.41102(16) 0.0208(4) Uani 1 1 d . . . . .
C7 C 0.7512(2) 0.08188(19) 0.44517(17) 0.0228(4) Uani 1 1 d . . . . .
H7A H 0.756407 0.096754 0.520000 0.027 Uiso 1 1 calc R U . . .
H7AB H 0.793496 0.000934 0.414984 0.027 Uiso 1 1 calc R U . . .
C8 C 0.8311(2) 0.18734(18) 0.41568(15) 0.0182(4) Uani 1 1 d . . . . .
C9 C 0.9486(2) 0.16635(19) 0.35919(16) 0.0211(4) Uani 1 1 d . . . . .
H9 H 0.980378 0.083266 0.338037 0.025 Uiso 1 1 calc R U . . .
C10 C 1.0194(2) 0.2662(2) 0.33367(16) 0.0209(4) Uani 1 1 d . . . . .
H10 H 1.099707 0.251918 0.294719 0.025 Uiso 1 1 calc R U . . .
C11 C 0.9728(2) 0.38736(19) 0.36518(15) 0.0197(4) Uani 1 1 d . . . . .
H11 H 1.020077 0.456993 0.347978 0.024 Uiso 1 1 calc R U . . .
C12 C 0.8563(2) 0.40447(18) 0.42201(15) 0.0183(4) Uani 1 1 d . . . . .
H12 H 0.824302 0.487270 0.444969 0.022 Uiso 1 1 calc R U . . .
C13 C 0.5176(2) 0.52935(19) 0.69109(15) 0.0185(4) Uani 1 1 d . . . . .
C14 C 0.5588(2) 0.7245(2) 0.82453(19) 0.0359(6) Uani 1 1 d . . . . .
H14A H 0.640009 0.736571 0.784485 0.043 Uiso 1 1 calc R U . . .
H14B H 0.591151 0.707577 0.888703 0.043 Uiso 1 1 calc R U . . .
C15 C 0.4803(2) 0.8438(2) 0.84821(18) 0.0309(5) Uani 1 1 d . . . . .
H15A H 0.538618 0.915568 0.889882 0.037 Uiso 1 1 calc R U . . .
H15B H 0.454140 0.864864 0.784280 0.037 Uiso 1 1 calc R U . . .
C16 C 0.2676(2) 0.7253(2) 0.83647(16) 0.0228(4) Uani 1 1 d . . . . .
H16A H 0.246484 0.750978 0.773547 0.027 Uiso 1 1 calc R U . . .
H16B H 0.180496 0.715547 0.870738 0.027 Uiso 1 1 calc R U . . .
C17 C 0.3355(2) 0.6000(2) 0.80973(17) 0.0232(4) Uani 1 1 d . . . . .
H17A H 0.346038 0.568995 0.871513 0.028 Uiso 1 1 calc R U . . .
H17B H 0.277058 0.536332 0.759813 0.028 Uiso 1 1 calc R U . . .
C18 C 0.2871(2) 0.9362(2) 0.94758(15) 0.0210(4) Uani 1 1 d . . . . .
C19 C 0.2920(2) 1.0415(2) 0.90872(17) 0.0285(5) Uani 1 1 d . . . . .
H19 H 0.344148 1.040897 0.850154 0.034 Uiso 1 1 calc R U . . .
C20 C 0.2220(2) 1.1483(2) 0.95375(18) 0.0297(5) Uani 1 1 d . . . . .
H20 H 0.226605 1.220180 0.926403 0.036 Uiso 1 1 calc R U . . .
C21 C 0.1456(2) 1.1488(2) 1.03867(17) 0.0248(4) Uani 1 1 d . . . . .
C22 C 0.1382(2) 1.0429(2) 1.07788(16) 0.0247(4) Uani 1 1 d . . . . .
H22 H 0.084681 1.042974 1.135682 0.030 Uiso 1 1 calc R U . . .
C23 C 0.2089(2) 0.9377(2) 1.03281(15) 0.0222(4) Uani 1 1 d . . . . .
H23 H 0.204033 0.865815 1.060127 0.027 Uiso 1 1 calc R U . . .
C24 C 0.0716(3) 1.3558(2) 1.0469(3) 0.0485(7) Uani 1 1 d . . . . .
H24A H 0.165456 1.389421 1.041977 0.073 Uiso 1 1 calc R U . . .
H24B H 0.019199 1.421828 1.090264 0.073 Uiso 1 1 calc R U . . .
H24C H 0.028366 1.328908 0.978971 0.073 Uiso 1 1 calc R U . . .
P1 P 0.97975(6) 0.74556(5) 0.30059(5) 0.02648(12) Uani 1 1 d . . . . .
F1 F 0.9479(2) 0.61508(16) 0.21838(14) 0.0618(5) Uani 1 1 d . . . . .
F2 F 1.01039(16) 0.87566(14) 0.38564(13) 0.0440(4) Uani 1 1 d . . . . .
F3 F 0.83386(15) 0.79168(15) 0.27699(12) 0.0417(4) Uani 1 1 d . . . . .
F4 F 1.12608(16) 0.70088(16) 0.32575(13) 0.0489(4) Uani 1 1 d . . . . .
F5 F 1.04536(17) 0.80771(19) 0.21725(14) 0.0554(5) Uani 1 1 d . . . . .
F6 F 0.91494(18) 0.68457(16) 0.38584(14) 0.0503(4) Uani 1 1 d . . . . .
C2S C 0.6783(7) 0.3670(5) 0.8845(4) 0.0399(13) Uani 0.5 1 d D U P A -1
H2SA H 0.688195 0.279239 0.845692 0.060 Uiso 0.5 1 calc R U P A -1
H2SB H 0.744129 0.388853 0.941894 0.060 Uiso 0.5 1 calc R U P A -1
H2SC H 0.695694 0.424095 0.840347 0.060 Uiso 0.5 1 calc R U P A -1
C1S C 0.5348(7) 0.3807(5) 0.9237(4) 0.0399(13) Uani 0.5 1 d D U P A -1
H1SA H 0.467932 0.367469 0.866305 0.048 Uiso 0.5 1 calc R U P A -1
H1SB H 0.512504 0.317036 0.962277 0.048 Uiso 0.5 1 calc R U P A -1
O1S O 0.5290(5) 0.5075(5) 0.9890(4) 0.0383(12) Uani 0.5 1 d D U P A -1
C3S C 0.4068(6) 0.5268(7) 1.0467(5) 0.0467(15) Uani 0.5 1 d D U P A -1
H3SA H 0.398343 0.465880 1.089459 0.056 Uiso 0.5 1 calc R U P A -1
H3SB H 0.325587 0.512542 1.000300 0.056 Uiso 0.5 1 calc R U P A -1
C4S C 0.4137(9) 0.6599(6) 1.1126(5) 0.0502(17) Uani 0.5 1 d D U P A -1
H4SA H 0.407989 0.719374 1.069889 0.075 Uiso 0.5 1 calc R U P A -1
H4SB H 0.500456 0.676941 1.151705 0.075 Uiso 0.5 1 calc R U P A -1
H4SC H 0.337233 0.670377 1.159389 0.075 Uiso 0.5 1 calc R U P A -1

loop_
_atom_site_aniso_label
_atom_site_aniso_U_11
_atom_site_aniso_U_22
_atom_site_aniso_U_33
_atom_site_aniso_U_23
_atom_site_aniso_U_13
_atom_site_aniso_U_12
Au1 0.01542(4) 0.01363(4) 0.01723(4) 0.00260(3) 0.00111(3) 0.00301(3)
S1 0.0183(2) 0.0207(2) 0.0262(3) 0.0001(2) 0.00664(19) 0.00127(18)
S2 0.0166(2) 0.0173(2) 0.0267(3) 0.00030(19) 0.00045(19) 0.00223(18)
O1 0.0366(9) 0.0218(8) 0.0352(9) -0.0030(7) 0.0029(7) 0.0061(7)
N1 0.0176(8) 0.0187(8) 0.0171(8) 0.0030(6) 0.0007(6) 0.0013(6)
N2 0.0161(8) 0.0250(9) 0.0174(8) -0.0011(7) 0.0003(6) 0.0006(7)
N3 0.0182(8) 0.0276(9) 0.0151(8) -0.0017(7) 0.0009(6) 0.0024(7)
C1 0.0199(10) 0.0160(9) 0.0196(9) 0.0036(7) 0.0011(7) -0.0013(7)
C2 0.0214(10) 0.0239(10) 0.0260(11) 0.0056(9) 0.0022(8) -0.0004(8)
C3 0.0220(11) 0.0318(12) 0.0309(12) 0.0053(10) 0.0001(9) -0.0071(9)
C4 0.0317(12) 0.0242(11) 0.0332(12) -0.0008(9) 0.0054(10) -0.0098(9)
C5 0.0305(12) 0.0176(10) 0.0325(12) 0.0021(9) 0.0099(9) -0.0008(8)
C6 0.0208(10) 0.0175(9) 0.0243(10) 0.0058(8) 0.0047(8) -0.0001(8)
C7 0.0216(10) 0.0162(9) 0.0320(11) 0.0077(8) 0.0052(8) 0.0044(8)
C8 0.0183(9) 0.0162(9) 0.0193(9) 0.0028(7) -0.0018(7) 0.0024(7)
C9 0.0187(10) 0.0179(9) 0.0249(10) 0.0019(8) -0.0004(8) 0.0035(7)
C10 0.0146(9) 0.0244(10) 0.0216(10) 0.0022(8) 0.0006(7) 0.0001(8)
C11 0.0182(9) 0.0196(9) 0.0198(10) 0.0031(8) -0.0017(8) -0.0018(7)
C12 0.0193(9) 0.0159(9) 0.0180(9) 0.0019(7) -0.0023(7) -0.0004(7)
C13 0.0184(9) 0.0202(9) 0.0174(9) 0.0053(8) -0.0014(7) 0.0033(7)
C14 0.0174(11) 0.0417(14) 0.0335(13) -0.0166(11) 0.0029(9) -0.0041(10)
C15 0.0241(11) 0.0301(12) 0.0275(11) -0.0114(9) 0.0075(9) -0.0066(9)
C16 0.0161(9) 0.0242(10) 0.0255(11) 0.0016(8) 0.0008(8) 0.0015(8)
C17 0.0177(10) 0.0251(10) 0.0257(11) 0.0044(8) 0.0054(8) 0.0017(8)
C18 0.020(1) 0.0245(10) 0.0146(9) -0.0018(8) -0.0020(7) 0.0012(8)
C19 0.0308(12) 0.0349(12) 0.0193(10) 0.0059(9) 0.0044(9) 0.0015(10)
C20 0.0349(13) 0.0269(11) 0.0272(11) 0.0071(9) -0.0016(9) 0.0004(9)
C21 0.022(1) 0.0221(10) 0.0245(11) -0.0040(8) -0.0040(8) 0.0009(8)
C22 0.0226(10) 0.0281(11) 0.0197(10) -0.0006(8) 0.0028(8) 0.0007(8)
C23 0.0227(10) 0.0236(10) 0.0182(10) 0.0018(8) 0.0014(8) -0.0001(8)
C24 0.0541(18) 0.0233(12) 0.067(2) 0.0076(13) 0.0084(15) 0.0075(12)
P1 0.0227(3) 0.0209(3) 0.0367(3) 0.0081(2) 0.0022(2) 0.0056(2)
F1 0.0774(13) 0.0361(9) 0.0583(11) -0.0138(8) -0.0031(10) 0.0110(9)
F2 0.0452(9) 0.0275(7) 0.0555(10) 0.0043(7) -0.0165(7) 0.0041(6)
F3 0.0270(7) 0.0481(9) 0.0468(9) 0.0048(7) -0.0058(6) 0.0114(6)
F4 0.0368(9) 0.0578(10) 0.0579(10) 0.0202(8) 0.0043(7) 0.0271(8)
F5 0.0418(9) 0.0808(13) 0.0585(11) 0.0444(10) 0.0086(8) 0.0055(9)
F6 0.0507(10) 0.0465(9) 0.0596(11) 0.0251(8) 0.0116(8) -0.0015(8)
C2S 0.059(4) 0.032(3) 0.025(3) 0.001(2) 0.007(3) 0.007(3)
C1S 0.062(4) 0.029(3) 0.027(3) 0.005(2) -0.009(3) -0.002(3)
O1S 0.048(4) 0.033(2) 0.034(3) 0.0079(18) 0.005(3) 0.005(3)
C3S 0.053(4) 0.056(4) 0.038(3) 0.022(3) 0.007(3) 0.013(3)
C4S 0.069(5) 0.055(4) 0.031(3) 0.015(3) 0.014(3) 0.024(4)

loop_
_atom_type_symbol
_atom_type_description
_atom_type_scat_dispersion_real
_atom_type_scat_dispersion_imag
_atom_type_scat_source
C C 0.0033 0.0016 'International Tables Vol C Tables 4.2.6.8 and 6.1.1.4'
H H 0.0000 0.0000 'International Tables Vol C Tables 4.2.6.8 and 6.1.1.4'
Au Au -2.0133 8.8022 'International Tables Vol C Tables 4.2.6.8 and 6.1.1.4'
F F 0.0171 0.0103 'International Tables Vol C Tables 4.2.6.8 and 6.1.1.4'
N N 0.0061 0.0033 'International Tables Vol C Tables 4.2.6.8 and 6.1.1.4'
O O 0.0106 0.0060 'International Tables Vol C Tables 4.2.6.8 and 6.1.1.4'
P P 0.1023 0.0942 'International Tables Vol C Tables 4.2.6.8 and 6.1.1.4'
S S 0.1246 0.1234 'International Tables Vol C Tables 4.2.6.8 and 6.1.1.4'

loop_
_geom_angle_atom_site_label_1
_geom_angle_atom_site_label_2
_geom_angle_atom_site_label_3
_geom_angle
_geom_angle_site_symmetry_1
_geom_angle_site_symmetry_3
_geom_angle_publ_flag
C1 Au1 N1 89.64(7) . . ?
C1 Au1 S2 95.41(6) . . ?
N1 Au1 S2 174.92(5) . . ?
C1 Au1 S1 170.86(6) . . ?
N1 Au1 S1 99.49(5) . . ?
S2 Au1 S1 75.471(17) . . ?
C13 S1 Au1 85.16(7) . . ?
C13 S2 Au1 87.46(7) . . ?
C21 O1 C24 116.7(2) . . ?
C12 N1 C8 120.61(17) . . ?
C12 N1 Au1 119.09(13) . . ?
C8 N1 Au1 120.30(13) . . ?
C13 N2 C17 122.50(18) . . ?
C13 N2 C14 121.92(18) . . ?
C17 N2 C14 114.93(17) . . ?
C18 N3 C15 115.01(18) . . ?
C18 N3 C16 111.98(16) . . ?
C15 N3 C16 108.56(16) . . ?
C2 C1 C6 120.87(19) . . ?
C2 C1 Au1 121.27(15) . . ?
C6 C1 Au1 117.86(15) . . ?
C1 C2 C3 119.8(2) . . ?
C1 C2 H2 120.1 . . ?
C3 C2 H2 120.1 . . ?
C4 C3 C2 119.8(2) . . ?
C4 C3 H3 120.1 . . ?
C2 C3 H3 120.1 . . ?
C3 C4 C5 120.3(2) . . ?
C3 C4 H4 119.8 . . ?
C5 C4 H4 119.8 . . ?
C4 C5 C6 120.4(2) . . ?
C4 C5 H5 119.8 . . ?
C6 C5 H5 119.8 . . ?
C1 C6 C5 118.8(2) . . ?
C1 C6 C7 120.37(18) . . ?
C5 C6 C7 120.84(19) . . ?
C8 C7 C6 112.90(17) . . ?
C8 C7 H7A 109.0 . . ?
C6 C7 H7A 109.0 . . ?
C8 C7 H7AB 109.0 . . ?
C6 C7 H7AB 109.0 . . ?
H7A C7 H7AB 107.8 . . ?
N1 C8 C9 119.65(18) . . ?
N1 C8 C7 118.54(17) . . ?
C9 C8 C7 121.81(18) . . ?
C10 C9 C8 120.03(19) . . ?
C10 C9 H9 120.0 . . ?
C8 C9 H9 120.0 . . ?
C9 C10 C11 119.70(19) . . ?
C9 C10 H10 120.1 . . ?
C11 C10 H10 120.1 . . ?
C12 C11 C10 118.50(19) . . ?
C12 C11 H11 120.8 . . ?
C10 C11 H11 120.8 . . ?
N1 C12 C11 121.51(18) . . ?
N1 C12 H12 119.2 . . ?
C11 C12 H12 119.2 . . ?
N2 C13 S1 124.54(16) . . ?
N2 C13 S2 123.55(16) . . ?
S1 C13 S2 111.89(11) . . ?
N2 C14 C15 110.52(18) . . ?
N2 C14 H14A 109.5 . . ?
C15 C14 H14A 109.5 . . ?
N2 C14 H14B 109.5 . . ?
C15 C14 H14B 109.5 . . ?
H14A C14 H14B 108.1 . . ?
N3 C15 C14 109.2(2) . . ?
N3 C15 H15A 109.8 . . ?
C14 C15 H15A 109.8 . . ?
N3 C15 H15B 109.8 . . ?
C14 C15 H15B 109.8 . . ?
H15A C15 H15B 108.3 . . ?
N3 C16 C17 110.36(17) . . ?
N3 C16 H16A 109.6 . . ?
C17 C16 H16A 109.6 . . ?
N3 C16 H16B 109.6 . . ?
C17 C16 H16B 109.6 . . ?
H16A C16 H16B 108.1 . . ?
N2 C17 C16 110.42(17) . . ?
N2 C17 H17A 109.6 . . ?
C16 C17 H17A 109.6 . . ?
N2 C17 H17B 109.6 . . ?
C16 C17 H17B 109.6 . . ?
H17A C17 H17B 108.1 . . ?
C19 C18 C23 118.78(19) . . ?
C19 C18 N3 123.20(19) . . ?
C23 C18 N3 118.01(19) . . ?
C18 C19 C20 121.3(2) . . ?
C18 C19 H19 119.4 . . ?
C20 C19 H19 119.4 . . ?
C21 C20 C19 119.3(2) . . ?
C21 C20 H20 120.3 . . ?
C19 C20 H20 120.3 . . ?
O1 C21 C20 124.2(2) . . ?
O1 C21 C22 115.7(2) . . ?
C20 C21 C22 120.1(2) . . ?
C23 C22 C21 120.0(2) . . ?
C23 C22 H22 120.0 . . ?
C21 C22 H22 120.0 . . ?
C22 C23 C18 120.5(2) . . ?
C22 C23 H23 119.7 . . ?
C18 C23 H23 119.7 . . ?
O1 C24 H24A 109.5 . . ?
O1 C24 H24B 109.5 . . ?
H24A C24 H24B 109.5 . . ?
O1 C24 H24C 109.5 . . ?
H24A C24 H24C 109.5 . . ?
H24B C24 H24C 109.5 . . ?
F1 P1 F5 91.18(11) . . ?
F1 P1 F3 90.16(10) . . ?
F5 P1 F3 89.73(9) . . ?
F1 P1 F4 90.62(10) . . ?
F5 P1 F4 90.51(9) . . ?
F3 P1 F4 179.17(10) . . ?
F1 P1 F6 89.63(11) . . ?
F5 P1 F6 179.13(11) . . ?
F3 P1 F6 90.58(9) . . ?
F4 P1 F6 89.17(9) . . ?
F1 P1 F2 178.60(11) . . ?
F5 P1 F2 90.22(10) . . ?
F3 P1 F2 89.90(8) . . ?
F4 P1 F2 89.31(9) . . ?
F6 P1 F2 88.96(10) . . ?
C1S C2S H2SA 109.5 . . ?
C1S C2S H2SB 109.5 . . ?
H2SA C2S H2SB 109.5 . . ?
C1S C2S H2SC 109.5 . . ?
H2SA C2S H2SC 109.5 . . ?
H2SB C2S H2SC 109.5 . . ?
O1S C1S C2S 107.6(4) . . ?
O1S C1S H1SA 110.2 . . ?
C2S C1S H1SA 110.2 . . ?
O1S C1S H1SB 110.2 . . ?
C2S C1S H1SB 110.2 . . ?
H1SA C1S H1SB 108.5 . . ?
C3S O1S C1S 113.8(5) . . ?
O1S C3S C4S 108.9(5) . . ?
O1S C3S H3SA 109.9 . . ?
C4S C3S H3SA 109.9 . . ?
O1S C3S H3SB 109.9 . . ?
C4S C3S H3SB 109.9 . . ?
H3SA C3S H3SB 108.3 . . ?
C3S C4S H4SA 109.5 . . ?
C3S C4S H4SB 109.5 . . ?
H4SA C4S H4SB 109.5 . . ?
C3S C4S H4SC 109.5 . . ?
H4SA C4S H4SC 109.5 . . ?
H4SB C4S H4SC 109.5 . . ?

loop_
_geom_bond_atom_site_label_1
_geom_bond_atom_site_label_2
_geom_bond_distance
_geom_bond_site_symmetry_2
_geom_bond_publ_flag
Au1 C1 2.0458(19) . ?
Au1 N1 2.0697(17) . ?
Au1 S2 2.2985(5) . ?
Au1 S1 2.3799(5) . ?
S1 C13 1.722(2) . ?
S2 C13 1.735(2) . ?
O1 C21 1.376(3) . ?
O1 C24 1.428(3) . ?
N1 C12 1.352(3) . ?
N1 C8 1.354(2) . ?
N2 C13 1.305(3) . ?
N2 C17 1.475(3) . ?
N2 C14 1.476(3) . ?
N3 C18 1.442(3) . ?
N3 C15 1.458(3) . ?
N3 C16 1.462(3) . ?
C1 C2 1.386(3) . ?
C1 C6 1.389(3) . ?
C2 C3 1.388(3) . ?
C2 H2 0.9500 . ?
C3 C4 1.378(3) . ?
C3 H3 0.9500 . ?
C4 C5 1.389(3) . ?
C4 H4 0.9500 . ?
C5 C6 1.389(3) . ?
C5 H5 0.9500 . ?
C6 C7 1.510(3) . ?
C7 C8 1.498(3) . ?
C7 H7A 0.9900 . ?
C7 H7AB 0.9900 . ?
C8 C9 1.387(3) . ?
C9 C10 1.381(3) . ?
C9 H9 0.9500 . ?
C10 C11 1.387(3) . ?
C10 H10 0.9500 . ?
C11 C12 1.378(3) . ?
C11 H11 0.9500 . ?
C12 H12 0.9500 . ?
C14 C15 1.514(3) . ?
C14 H14A 0.9900 . ?
C14 H14B 0.9900 . ?
C15 H15A 0.9900 . ?
C15 H15B 0.9900 . ?
C16 C17 1.516(3) . ?
C16 H16A 0.9900 . ?
C16 H16B 0.9900 . ?
C17 H17A 0.9900 . ?
C17 H17B 0.9900 . ?
C18 C19 1.382(3) . ?
C18 C23 1.394(3) . ?
C19 C20 1.392(3) . ?
C19 H19 0.9500 . ?
C20 C21 1.382(3) . ?
C20 H20 0.9500 . ?
C21 C22 1.391(3) . ?
C22 C23 1.382(3) . ?
C22 H22 0.9500 . ?
C23 H23 0.9500 . ?
C24 H24A 0.9800 . ?
C24 H24B 0.9800 . ?
C24 H24C 0.9800 . ?
P1 F1 1.5845(17) . ?
P1 F5 1.5881(17) . ?
P1 F3 1.5953(15) . ?
P1 F4 1.5986(15) . ?
P1 F6 1.5991(17) . ?
P1 F2 1.5989(16) . ?
C2S C1S 1.508(7) . ?
C2S H2SA 0.9800 . ?
C2S H2SB 0.9800 . ?
C2S H2SC 0.9800 . ?
C1S O1S 1.447(7) . ?
C1S H1SA 0.9900 . ?
C1S H1SB 0.9900 . ?
O1S C3S 1.433(7) . ?
C3S C4S 1.499(7) . ?
C3S H3SA 0.9900 . ?
C3S H3SB 0.9900 . ?
C4S H4SA 0.9800 . ?
C4S H4SB 0.9800 . ?
C4S H4SC 0.9800 . ?

loop_
_geom_torsion_atom_site_label_1
_geom_torsion_atom_site_label_2
_geom_torsion_atom_site_label_3
_geom_torsion_atom_site_label_4
_geom_torsion
_geom_torsion_site_symmetry_1
_geom_torsion_site_symmetry_2
_geom_torsion_site_symmetry_3
_geom_torsion_site_symmetry_4
_geom_torsion_publ_flag
C6 C1 C2 C3 -1.0(3) . . . . ?
Au1 C1 C2 C3 179.83(16) . . . . ?
C1 C2 C3 C4 0.7(3) . . . . ?
C2 C3 C4 C5 -0.1(4) . . . . ?
C3 C4 C5 C6 -0.2(4) . . . . ?
C2 C1 C6 C5 0.6(3) . . . . ?
Au1 C1 C6 C5 179.85(16) . . . . ?
C2 C1 C6 C7 -177.89(19) . . . . ?
Au1 C1 C6 C7 1.3(3) . . . . ?
C4 C5 C6 C1 0.0(3) . . . . ?
C4 C5 C6 C7 178.5(2) . . . . ?
C1 C6 C7 C8 -56.7(3) . . . . ?
C5 C6 C7 C8 124.8(2) . . . . ?
C12 N1 C8 C9 -0.5(3) . . . . ?
Au1 N1 C8 C9 179.07(14) . . . . ?
C12 N1 C8 C7 179.23(18) . . . . ?
Au1 N1 C8 C7 -1.2(2) . . . . ?
C6 C7 C8 N1 56.0(3) . . . . ?
C6 C7 C8 C9 -124.3(2) . . . . ?
N1 C8 C9 C10 -0.2(3) . . . . ?
C7 C8 C9 C10 -179.91(19) . . . . ?
C8 C9 C10 C11 0.3(3) . . . . ?
C9 C10 C11 C12 0.3(3) . . . . ?
C8 N1 C12 C11 1.1(3) . . . . ?
Au1 N1 C12 C11 -178.43(14) . . . . ?
C10 C11 C12 N1 -1.0(3) . . . . ?
C17 N2 C13 S1 -173.87(15) . . . . ?
C14 N2 C13 S1 -3.5(3) . . . . ?
C17 N2 C13 S2 4.5(3) . . . . ?
C14 N2 C13 S2 174.86(18) . . . . ?
Au1 S1 C13 N2 179.70(18) . . . . ?
Au1 S1 C13 S2 1.15(9) . . . . ?
Au1 S2 C13 N2 -179.75(17) . . . . ?
Au1 S2 C13 S1 -1.19(10) . . . . ?
C13 N2 C14 C15 139.7(2) . . . . ?
C17 N2 C14 C15 -49.3(3) . . . . ?
C18 N3 C15 C14 168.77(18) . . . . ?
C16 N3 C15 C14 -64.9(2) . . . . ?
N2 C14 C15 N3 56.8(3) . . . . ?
C18 N3 C16 C17 -167.88(17) . . . . ?
C15 N3 C16 C17 64.1(2) . . . . ?
C13 N2 C17 C16 -141.2(2) . . . . ?
C14 N2 C17 C16 47.8(3) . . . . ?
N3 C16 C17 N2 -54.4(2) . . . . ?
C15 N3 C18 C19 27.1(3) . . . . ?
C16 N3 C18 C19 -97.4(2) . . . . ?
C15 N3 C18 C23 -153.69(19) . . . . ?
C16 N3 C18 C23 81.8(2) . . . . ?
C23 C18 C19 C20 0.8(3) . . . . ?
N3 C18 C19 C20 179.9(2) . . . . ?
C18 C19 C20 C21 -0.3(3) . . . . ?
C24 O1 C21 C20 5.0(3) . . . . ?
C24 O1 C21 C22 -175.4(2) . . . . ?
C19 C20 C21 O1 179.0(2) . . . . ?
C19 C20 C21 C22 -0.5(3) . . . . ?
O1 C21 C22 C23 -178.67(19) . . . . ?
C20 C21 C22 C23 0.9(3) . . . . ?
C21 C22 C23 C18 -0.4(3) . . . . ?
C19 C18 C23 C22 -0.4(3) . . . . ?
N3 C18 C23 C22 -179.60(19) . . . . ?
C2S C1S O1S C3S -169.0(5) . . . . ?
C1S O1S C3S C4S 178.9(5) . . . . ?
